data_8105794
loop_
_publ_author_name
'Akpan, Ekemini D.'
'Zamisa, Sizwe J.'
'Omondi, Bernard'

_publ_section_title
;
 Crystal structure of 2,4-pentanedione bis(2,4-dinitrophenylhydrazone),
 C17H16N8O8
;
_journal_issue 4
_journal_name_full 'Zeitschrift f\"ur Kristallographie - New Crystal Structures'
_journal_page_first 603
_journal_page_last 604
_journal_paper_doi 10.1515/ncrs-2018-0509
_journal_volume 234
_journal_year 2019
_chemical_absolute_configuration unk
_chemical_formula_moiety 'C17 H16 N8 O8'
_chemical_formula_sum 'C17 H16 N8 O8'
_chemical_formula_weight 460.38
_chemical_name_systematic '2,4-Pentanedione Bis(2,4-dinitrophenylhydrazone)'
_space_group_crystal_system orthorhombic
_space_group_IT_number 33
_space_group_name_Hall 'P 2c -2n'
_space_group_name_H-M_alt 'P n a 21'
_atom_sites_solution_hydrogens geom
_cell_angle_alpha 90
_cell_angle_beta 90
_cell_angle_gamma 90
_cell_formula_units_Z 4
_cell_length_a 13.2406(3)
_cell_length_b 21.0883(5)
_cell_length_c 7.1364(2)
_cell_measurement_reflns_used 45837
_cell_measurement_temperature 173(2)
_cell_measurement_theta_max 28.367
_cell_measurement_theta_min 1.816
_cell_measurement_wavelength 0.71073
_cell_volume 1992.64(9)
_computing_cell_refinement 'SAINT-plus (Bruker, 2012)'
_computing_data_collection 'APEX2 (Bruker, 2012)'
_computing_data_reduction 'SAINT-Plus and XPREP (Bruker, 2012)'
_computing_molecular_graphics 'ORTEP3 (Farrugia, 2012)'
_computing_publication_material 'WinGX (Farrugia, 2012)'
_computing_structure_refinement 'SHELXL-2016/6 (Sheldrick, 2016)'
_computing_structure_solution 'SHELXS-97 (Sheldrick, 2014)'
_diffrn_ambient_temperature 173.15
_diffrn_measured_fraction_theta_full 1.000
_diffrn_measured_fraction_theta_max 0.998
_diffrn_measurement_device_type 'Bruker Smart ApexII CCD'
_diffrn_measurement_method '0.5\% \f scans and \w scans'
_diffrn_radiation_type MoK\a
_diffrn_radiation_wavelength 0.71073
_diffrn_reflns_av_R_equivalents 0.0208
_diffrn_reflns_av_unetI/netI 0.0122
_diffrn_reflns_Laue_measured_fraction_full 1.000
_diffrn_reflns_Laue_measured_fraction_max 0.998
_diffrn_reflns_limit_h_max 16
_diffrn_reflns_limit_h_min -17
_diffrn_reflns_limit_k_max 28
_diffrn_reflns_limit_k_min -27
_diffrn_reflns_limit_l_max 7
_diffrn_reflns_limit_l_min -9
_diffrn_reflns_number 47896
_diffrn_reflns_point_group_measured_fraction_full 1.000
_diffrn_reflns_point_group_measured_fraction_max 0.998
_diffrn_reflns_theta_full 25.242
_diffrn_reflns_theta_max 28.367
_diffrn_reflns_theta_min 0.966
_exptl_absorpt_coefficient_mu 0.125
_exptl_absorpt_correction_T_max 0.980
_exptl_absorpt_correction_T_min 0.957
_exptl_absorpt_correction_type multi-scan
_exptl_absorpt_process_details 'SADABS (Bruker, 2012)'
_exptl_crystal_colour orange
_exptl_crystal_colour_primary orange
_exptl_crystal_density_diffrn 1.535
_exptl_crystal_density_method 'not measured'
_exptl_crystal_description needles
_exptl_crystal_F_000 952
_exptl_crystal_size_max 0.56
_exptl_crystal_size_mid 0.29
_exptl_crystal_size_min 0.16
_refine_diff_density_max 0.246
_refine_diff_density_min -0.208
_refine_diff_density_rms 0.038
_refine_ls_abs_structure_details
;
 Flack x determined using 1808 quotients [(I+)-(I-)]/[(I+)+(I-)]
 (Parsons, Flack and Wagner, Acta Cryst. B69 (2013) 249-259).
;
_refine_ls_extinction_coef 0.0042(7)
_refine_ls_extinction_expression Fc^*^=kFc[1+0.001xFc^2^\l^3^/sin(2\q)]^-1/4^
_refine_ls_extinction_method 'SHELXL-2016/6 (Sheldrick 2016)'
_refine_ls_goodness_of_fit_ref 1.060
_refine_ls_hydrogen_treatment constr
_refine_ls_matrix_type full
_refine_ls_number_parameters 302
_refine_ls_number_reflns 4645
_refine_ls_number_restraints 1
_refine_ls_restrained_S_all 1.060
_refine_ls_R_factor_all 0.0301
_refine_ls_R_factor_gt 0.0285
_refine_ls_shift/su_max 0.000
_refine_ls_shift/su_mean 0.000
_refine_ls_structure_factor_coef Fsqd
_refine_ls_weighting_details 'w=1/[\s^2^(Fo^2^)+(0.0496P)^2^+0.3638P] where P=(Fo^2^+2Fc^2^)/3'
_refine_ls_weighting_scheme calc
_refine_ls_wR_factor_gt 0.0790
_refine_ls_wR_factor_ref 0.0802
_reflns_Friedel_coverage 0.854
_reflns_Friedel_fraction_full 1.000
_reflns_Friedel_fraction_max 0.998
_reflns_number_gt 4474
_reflns_number_total 4645
_cod_data_source_file suppl_ncrs-2018-0509_suppl.cif
_cod_data_source_block shelx
_cod_database_code 8105794
_shelx_space_group_comment
;
The symmetry employed for this shelxl refinement is uniquely defined
by the following loop, which should always be used as a source of
symmetry information in preference to the above space-group names.
They are only intended as comments.
;
_shelx_estimated_absorpt_t_max 0.980
_shelx_estimated_absorpt_t_min 0.933
_olex2_refinement_description
;
1. Twinned data refinement
 Scales: 0.9(9)
 0.1(9)
2. Fixed Uiso
 At 1.2 times of:
  All C(H) groups, All C(H,H) groups, All N(H) groups
 At 1.5 times of:
  All C(H,H,H) groups
3.a Secondary CH2 refined with riding coordinates:
 C9(H9A,H9B)
3.b Aromatic/amide H refined with riding coordinates:
 C2(H2), C5(H5), C6(H6), C13(H13), C14(H14), C16(H16), N3(H3), N6(H6A)
3.c Idealised Me refined as rotating group:
 C8(H8A,H8B,H8C), C11(H11A,H11B,H11C)
;
_olex2_submission_special_instructions 'No special instructions were received'

loop_
_space_group_symop_operation_xyz
'x, y, z'
'-x, -y, z+1/2'
'x+1/2, -y+1/2, z'
'-x+1/2, y+1/2, z+1/2'

loop_
_atom_site_label
_atom_site_type_symbol
_atom_site_fract_x
_atom_site_fract_y
_atom_site_fract_z
_atom_site_U_iso_or_equiv
_atom_site_adp_type
_atom_site_occupancy
_atom_site_site_symmetry_order
_atom_site_calc_flag
_atom_site_refinement_flags_posn
_atom_site_refinement_flags_adp
_atom_site_refinement_flags_occupancy
_atom_site_disorder_assembly
_atom_site_disorder_group
C1 C 0.16322(12) 0.86172(7) 0.1568(2) 0.0202(3) Uani 1 1 d . . . . .
C2 C 0.07121(13) 0.84650(7) 0.2311(2) 0.0190(3) Uani 1 1 d . . . . .
H2 H 0.027103 0.878780 0.274979 0.023 Uiso 1 1 calc R . . . .
C3 C 0.04309(11) 0.78289(7) 0.2414(2) 0.0168(3) Uani 1 1 d . . . . .
C4 C 0.10707(12) 0.73369(7) 0.1743(2) 0.0168(3) Uani 1 1 d . . . . .
C5 C 0.20221(11) 0.75260(8) 0.1012(2) 0.0189(3) Uani 1 1 d . . . . .
H5 H 0.247811 0.721124 0.057483 0.023 Uiso 1 1 calc R . . . .
C6 C 0.22971(12) 0.81499(8) 0.0924(3) 0.0203(3) Uani 1 1 d . . . . .
H6 H 0.293690 0.826581 0.042831 0.024 Uiso 1 1 calc R . . . .
C7 C 0.12319(12) 0.57035(8) 0.0988(3) 0.0217(3) Uani 1 1 d . . . . .
C8 C 0.03931(14) 0.54271(8) 0.2137(3) 0.0307(4) Uani 1 1 d . . . . .
H8A H -0.025750 0.553498 0.156511 0.046 Uiso 1 1 calc GR . . . .
H8B H 0.042182 0.560048 0.340977 0.046 Uiso 1 1 calc GR . . . .
H8C H 0.046654 0.496496 0.218707 0.046 Uiso 1 1 calc GR . . . .
C9 C 0.19058(15) 0.52658(8) -0.0126(3) 0.0257(4) Uani 1 1 d . . . . .
H9A H 0.223207 0.551078 -0.114245 0.031 Uiso 1 1 calc R . . . .
H9B H 0.148521 0.493262 -0.071385 0.031 Uiso 1 1 calc R . . . .
C10 C 0.27151(12) 0.49534(8) 0.1050(3) 0.0200(3) Uani 1 1 d . . . . .
C11 C 0.34250(14) 0.53693(8) 0.2130(3) 0.0258(4) Uani 1 1 d . . . . .
H11A H 0.412005 0.528672 0.172635 0.039 Uiso 1 1 calc GR . . . .
H11B H 0.336122 0.527790 0.347159 0.039 Uiso 1 1 calc GR . . . .
H11C H 0.325780 0.581526 0.189981 0.039 Uiso 1 1 calc GR . . . .
C12 C 0.36940(11) 0.34394(7) 0.1832(2) 0.0156(3) Uani 1 1 d . . . . .
C13 C 0.29113(12) 0.30435(8) 0.1137(2) 0.0191(3) Uani 1 1 d . . . . .
H13 H 0.229938 0.322934 0.071106 0.023 Uiso 1 1 calc R . . . .
C14 C 0.30241(14) 0.23966(8) 0.1071(3) 0.0236(3) Uani 1 1 d . . . . .
H14 H 0.249234 0.213740 0.061029 0.028 Uiso 1 1 calc R . . . .
C15 C 0.39219(15) 0.21232(7) 0.1681(3) 0.0261(4) Uani 1 1 d . . . . .
C16 C 0.46970(14) 0.24787(8) 0.2391(2) 0.0243(3) Uani 1 1 d . . . . .
H16 H 0.530028 0.228129 0.281407 0.029 Uiso 1 1 calc R . . . .
C17 C 0.45868(12) 0.31356(7) 0.2483(2) 0.0191(3) Uani 1 1 d . . . . .
N1 N 0.19170(12) 0.92861(7) 0.1406(2) 0.0255(3) Uani 1 1 d . . . . .
N2 N -0.05413(10) 0.76982(6) 0.3247(2) 0.0197(3) Uani 1 1 d . . . . .
N3 N 0.08197(10) 0.67142(6) 0.1768(2) 0.0193(3) Uani 1 1 d . . . . .
H3 H 0.027855 0.658065 0.236496 0.023 Uiso 1 1 calc R . . . .
N4 N 0.14432(11) 0.62943(6) 0.0822(2) 0.0208(3) Uani 1 1 d . . . . .
N5 N 0.27611(11) 0.43459(6) 0.0947(2) 0.0201(3) Uani 1 1 d . . . . .
N6 N 0.35752(10) 0.40773(6) 0.1875(2) 0.0184(3) Uani 1 1 d . . . . .
H6A H 0.400833 0.431756 0.248438 0.022 Uiso 1 1 calc R . . . .
N7 N 0.54301(11) 0.34860(8) 0.3252(2) 0.0246(3) Uani 1 1 d . . . . .
N8 N 0.40548(16) 0.14355(8) 0.1523(3) 0.0376(4) Uani 1 1 d . . . . .
O1 O 0.12874(11) 0.96896(6) 0.1818(2) 0.0338(3) Uani 1 1 d . . . . .
O2 O 0.27712(11) 0.94063(7) 0.0837(2) 0.0356(3) Uani 1 1 d . . . . .
O3 O -0.10620(10) 0.81460(6) 0.3784(2) 0.0292(3) Uani 1 1 d . . . . .
O4 O -0.08118(9) 0.71373(6) 0.34241(19) 0.0243(3) Uani 1 1 d . . . . .
O5 O 0.53844(10) 0.40681(6) 0.3334(2) 0.0324(3) Uani 1 1 d . . . . .
O6 O 0.61629(11) 0.31851(8) 0.3831(3) 0.0403(4) Uani 1 1 d . . . . .
O7 O 0.48678(15) 0.12102(7) 0.2014(3) 0.0532(5) Uani 1 1 d . . . . .
O8 O 0.33548(16) 0.11237(7) 0.0870(2) 0.0488(5) Uani 1 1 d . . . . .

loop_
_atom_site_aniso_label
_atom_site_aniso_U_11
_atom_site_aniso_U_22
_atom_site_aniso_U_33
_atom_site_aniso_U_23
_atom_site_aniso_U_13
_atom_site_aniso_U_12
C1 0.0248(7) 0.0160(7) 0.0198(8) 0.0010(6) -0.0064(7) -0.0007(6)
C2 0.0233(7) 0.0166(7) 0.0171(7) -0.0018(6) -0.0036(6) 0.0043(6)
C3 0.0162(6) 0.0177(7) 0.0165(7) -0.0001(6) -0.0024(6) 0.0022(5)
C4 0.0194(7) 0.0154(7) 0.0157(7) -0.0001(6) -0.0027(6) 0.0028(5)
C5 0.0172(7) 0.0214(7) 0.0180(7) 0.0001(6) -0.0011(6) 0.0039(6)
C6 0.0182(6) 0.0241(8) 0.0186(8) 0.0008(6) -0.0008(6) -0.0005(6)
C7 0.0247(7) 0.0178(7) 0.0225(8) -0.0012(6) -0.0059(7) 0.0053(6)
C8 0.0321(9) 0.0196(8) 0.0405(12) -0.0041(7) 0.0026(8) -0.0033(7)
C9 0.0339(9) 0.0209(8) 0.0225(9) -0.0032(6) -0.0051(7) 0.0109(7)
C10 0.0232(7) 0.0170(7) 0.0198(7) 0.0008(6) -0.0006(7) 0.0029(6)
C11 0.0271(8) 0.0156(7) 0.0346(10) 0.0008(7) -0.0036(7) -0.0016(6)
C12 0.0177(7) 0.0150(6) 0.0141(7) 0.0013(6) 0.0016(6) 0.0017(5)
C13 0.0216(7) 0.0191(7) 0.0167(7) 0.0005(6) -0.0003(6) -0.0010(6)
C14 0.0345(9) 0.0188(7) 0.0176(8) -0.0011(6) 0.0048(7) -0.0070(6)
C15 0.0444(10) 0.0132(7) 0.0207(8) 0.0025(6) 0.0107(8) 0.0044(7)
C16 0.0300(8) 0.0242(8) 0.0186(8) 0.0071(7) 0.0072(7) 0.0115(7)
C17 0.0190(7) 0.0213(7) 0.0172(7) 0.0014(6) 0.0016(6) 0.0035(6)
N1 0.0325(7) 0.0190(6) 0.0251(8) -0.0001(6) -0.0057(6) -0.0041(6)
N2 0.0179(6) 0.0225(7) 0.0187(7) -0.0006(6) -0.0007(5) 0.0028(5)
N3 0.0198(6) 0.0146(6) 0.0235(7) -0.0002(5) 0.0027(6) 0.0029(5)
N4 0.0237(7) 0.0179(6) 0.0208(7) -0.0009(5) -0.0001(6) 0.0071(5)
N5 0.0214(6) 0.0175(6) 0.0213(7) -0.0002(5) -0.0039(6) 0.0047(5)
N6 0.0188(6) 0.0147(6) 0.0218(7) -0.0004(5) -0.0042(6) 0.0015(5)
N7 0.0172(6) 0.0350(8) 0.0217(7) 0.0048(6) -0.0004(6) 0.0024(5)
N8 0.0654(12) 0.0179(7) 0.0296(9) 0.0047(7) 0.0188(9) 0.0077(8)
O1 0.0418(8) 0.0177(5) 0.0418(8) -0.0019(6) -0.0042(7) 0.0027(5)
O2 0.0373(7) 0.0298(7) 0.0397(9) 0.0001(6) 0.0012(7) -0.0127(6)
O3 0.0238(6) 0.0274(6) 0.0363(8) -0.0013(6) 0.0066(6) 0.0101(5)
O4 0.0199(5) 0.0233(6) 0.0299(7) -0.0009(5) 0.0015(5) -0.0016(4)
O5 0.0259(6) 0.0305(7) 0.0407(8) 0.0025(6) -0.0100(6) -0.0062(5)
O6 0.0229(6) 0.0538(9) 0.0443(9) 0.0032(7) -0.0107(6) 0.0120(6)
O7 0.0725(12) 0.0259(7) 0.0613(12) 0.0123(8) 0.0243(10) 0.0239(7)
O8 0.0913(14) 0.0177(6) 0.0375(9) -0.0032(6) 0.0099(9) -0.0093(8)

loop_
_atom_type_symbol
_atom_type_description
_atom_type_scat_dispersion_real
_atom_type_scat_dispersion_imag
_atom_type_scat_source
C C 0.0033 0.0016 'International Tables Vol C Tables 4.2.6.8 and 6.1.1.4'
H H 0.0000 0.0000 'International Tables Vol C Tables 4.2.6.8 and 6.1.1.4'
N N 0.0061 0.0033 'International Tables Vol C Tables 4.2.6.8 and 6.1.1.4'
O O 0.0106 0.0060 'International Tables Vol C Tables 4.2.6.8 and 6.1.1.4'

loop_
_geom_angle_atom_site_label_1
_geom_angle_atom_site_label_2
_geom_angle_atom_site_label_3
_geom_angle
_geom_angle_site_symmetry_1
_geom_angle_site_symmetry_3
C2 C1 C6 121.54(14) . .
C2 C1 N1 119.07(15) . .
C6 C1 N1 119.38(15) . .
C1 C2 H2 120.5 . .
C1 C2 C3 118.97(14) . .
C3 C2 H2 120.5 . .
C2 C3 C4 121.66(15) . .
C2 C3 N2 116.33(13) . .
C4 C3 N2 122.01(14) . .
C5 C4 C3 116.55(14) . .
N3 C4 C3 123.81(14) . .
N3 C4 C5 119.64(14) . .
C4 C5 H5 119.2 . .
C6 C5 C4 121.56(14) . .
C6 C5 H5 119.2 . .
C1 C6 H6 120.2 . .
C5 C6 C1 119.69(15) . .
C5 C6 H6 120.2 . .
C8 C7 C9 119.22(15) . .
N4 C7 C8 126.16(16) . .
N4 C7 C9 114.61(16) . .
C7 C8 H8A 109.5 . .
C7 C8 H8B 109.5 . .
C7 C8 H8C 109.5 . .
H8A C8 H8B 109.5 . .
H8A C8 H8C 109.5 . .
H8B C8 H8C 109.5 . .
C7 C9 H9A 108.9 . .
C7 C9 H9B 108.9 . .
C7 C9 C10 113.17(15) . .
H9A C9 H9B 107.8 . .
C10 C9 H9A 108.9 . .
C10 C9 H9B 108.9 . .
C11 C10 C9 118.35(14) . .
N5 C10 C9 115.87(15) . .
N5 C10 C11 125.67(15) . .
C10 C11 H11A 109.5 . .
C10 C11 H11B 109.5 . .
C10 C11 H11C 109.5 . .
H11A C11 H11B 109.5 . .
H11A C11 H11C 109.5 . .
H11B C11 H11C 109.5 . .
C13 C12 C17 117.10(13) . .
N6 C12 C13 120.48(13) . .
N6 C12 C17 122.42(14) . .
C12 C13 H13 119.4 . .
C14 C13 C12 121.12(15) . .
C14 C13 H13 119.4 . .
C13 C14 H14 120.2 . .
C13 C14 C15 119.60(16) . .
C15 C14 H14 120.2 . .
C14 C15 N8 119.26(18) . .
C16 C15 C14 121.99(15) . .
C16 C15 N8 118.74(17) . .
C15 C16 H16 120.6 . .
C15 C16 C17 118.90(16) . .
C17 C16 H16 120.6 . .
C12 C17 N7 122.34(14) . .
C16 C17 C12 121.27(15) . .
C16 C17 N7 116.38(15) . .
O1 N1 C1 118.31(15) . .
O1 N1 O2 124.17(15) . .
O2 N1 C1 117.50(15) . .
O3 N2 C3 118.74(14) . .
O3 N2 O4 122.52(15) . .
O4 N2 C3 118.72(13) . .
C4 N3 H3 121.1 . .
C4 N3 N4 117.82(13) . .
N4 N3 H3 121.1 . .
C7 N4 N3 116.48(15) . .
C10 N5 N6 114.64(14) . .
C12 N6 N5 119.00(13) . .
C12 N6 H6A 120.5 . .
N5 N6 H6A 120.5 . .
O5 N7 C17 119.31(14) . .
O5 N7 O6 122.49(16) . .
O6 N7 C17 118.19(15) . .
O7 N8 C15 117.79(19) . .
O7 N8 O8 124.25(18) . .
O8 N8 C15 117.94(19) . .

loop_
_geom_bond_atom_site_label_1
_geom_bond_atom_site_label_2
_geom_bond_distance
_geom_bond_site_symmetry_2
C1 C2 1.367(2) .
C1 C6 1.399(2) .
C1 N1 1.465(2) .
C2 H2 0.9500 .
C2 C3 1.394(2) .
C3 C4 1.423(2) .
C3 N2 1.444(2) .
C4 C5 1.420(2) .
C4 N3 1.3547(19) .
C5 H5 0.9500 .
C5 C6 1.367(2) .
C6 H6 0.9500 .
C7 C8 1.499(3) .
C7 C9 1.510(2) .
C7 N4 1.282(2) .
C8 H8A 0.9800 .
C8 H8B 0.9800 .
C8 H8C 0.9800 .
C9 H9A 0.9900 .
C9 H9B 0.9900 .
C9 C10 1.512(2) .
C10 C11 1.499(2) .
C10 N5 1.285(2) .
C11 H11A 0.9800 .
C11 H11B 0.9800 .
C11 H11C 0.9800 .
C12 C13 1.420(2) .
C12 C17 1.423(2) .
C12 N6 1.3546(18) .
C13 H13 0.9500 .
C13 C14 1.373(2) .
C14 H14 0.9500 .
C14 C15 1.391(3) .
C15 C16 1.368(3) .
C15 N8 1.465(2) .
C16 H16 0.9500 .
C16 C17 1.394(2) .
C17 N7 1.447(2) .
N1 O1 1.227(2) .
N1 O2 1.228(2) .
N2 O3 1.2305(18) .
N2 O4 1.2422(18) .
N3 H3 0.8800 .
N3 N4 1.3860(19) .
N5 N6 1.3865(18) .
N6 H6A 0.8800 .
N7 O5 1.231(2) .
N7 O6 1.231(2) .
N8 O7 1.228(3) .
N8 O8 1.228(3) .

loop_
_geom_hbond_atom_site_label_D
_geom_hbond_atom_site_label_H
_geom_hbond_atom_site_label_A
_geom_hbond_distance_DH
_geom_hbond_distance_HA
_geom_hbond_distance_DA
_geom_hbond_angle_DHA
_geom_hbond_site_symmetry_A
C5 H5 O6 0.95 2.34 3.232(2) 155.8 2_664
C8 H8B O8 0.98 2.63 3.465(3) 143.0 4
C8 H8C O7 0.98 2.60 3.523(2) 156.1 3_455
C9 H9A O8 0.99 2.61 3.399(3) 136.6 4_554
C14 H14 O3 0.95 2.38 3.274(2) 157.7 2_564
N3 H3 O4 0.88 2.01 2.6191(18) 125.5 .
N6 H6A O5 0.88 1.99 2.6118(19) 126.5 .

loop_
_geom_torsion_atom_site_label_1
_geom_torsion_atom_site_label_2
_geom_torsion_atom_site_label_3
_geom_torsion_atom_site_label_4
_geom_torsion
_geom_torsion_site_symmetry_1
_geom_torsion_site_symmetry_2
_geom_torsion_site_symmetry_3
_geom_torsion_site_symmetry_4
C1 C2 C3 C4 -0.9(2) . . . .
C1 C2 C3 N2 178.81(14) . . . .
C2 C1 C6 C5 0.9(3) . . . .
C2 C1 N1 O1 -5.3(2) . . . .
C2 C1 N1 O2 175.79(16) . . . .
C2 C3 C4 C5 1.8(2) . . . .
C2 C3 C4 N3 -178.19(16) . . . .
C2 C3 N2 O3 0.9(2) . . . .
C2 C3 N2 O4 -177.78(15) . . . .
C3 C4 C5 C6 -1.4(2) . . . .
C3 C4 N3 N4 170.58(14) . . . .
C4 C3 N2 O3 -179.33(16) . . . .
C4 C3 N2 O4 1.9(2) . . . .
C4 C5 C6 C1 0.1(3) . . . .
C4 N3 N4 C7 174.82(15) . . . .
C5 C4 N3 N4 -9.4(2) . . . .
C6 C1 C2 C3 -0.5(2) . . . .
C6 C1 N1 O1 173.41(17) . . . .
C6 C1 N1 O2 -5.5(2) . . . .
C7 C9 C10 C11 -56.7(2) . . . .
C7 C9 C10 N5 126.85(18) . . . .
C8 C7 C9 C10 -80.0(2) . . . .
C8 C7 N4 N3 -1.5(3) . . . .
C9 C7 N4 N3 177.74(14) . . . .
C9 C10 N5 N6 173.40(15) . . . .
C10 N5 N6 C12 -179.36(15) . . . .
C11 C10 N5 N6 -2.8(3) . . . .
C12 C13 C14 C15 -0.4(3) . . . .
C12 C17 N7 O5 -0.8(3) . . . .
C12 C17 N7 O6 178.04(17) . . . .
C13 C12 C17 C16 1.8(2) . . . .
C13 C12 C17 N7 -178.93(15) . . . .
C13 C12 N6 N5 -11.0(2) . . . .
C13 C14 C15 C16 1.4(3) . . . .
C13 C14 C15 N8 -177.11(16) . . . .
C14 C15 C16 C17 -0.8(3) . . . .
C14 C15 N8 O7 177.58(18) . . . .
C14 C15 N8 O8 -0.9(3) . . . .
C15 C16 C17 C12 -0.9(3) . . . .
C15 C16 C17 N7 179.81(15) . . . .
C16 C15 N8 O7 -1.0(3) . . . .
C16 C15 N8 O8 -179.49(17) . . . .
C16 C17 N7 O5 178.56(16) . . . .
C16 C17 N7 O6 -2.6(2) . . . .
C17 C12 C13 C14 -1.1(2) . . . .
C17 C12 N6 N5 169.66(15) . . . .
N1 C1 C2 C3 178.21(15) . . . .
N1 C1 C6 C5 -177.80(15) . . . .
N2 C3 C4 C5 -177.92(14) . . . .
N2 C3 C4 N3 2.1(2) . . . .
N3 C4 C5 C6 178.61(16) . . . .
N4 C7 C9 C10 100.77(19) . . . .
N6 C12 C13 C14 179.49(16) . . . .
N6 C12 C17 C16 -178.83(16) . . . .
N6 C12 C17 N7 0.4(3) . . . .
N8 C15 C16 C17 177.78(15) . . . .

loop_
_twin_individual_id
_twin_individual_mass_fraction_refined
1 0.9(9)
2 0.1(9)
